data_8105103
loop_
_publ_author_name
'Sun, Junshan'

_publ_section_title
;
 The crystal structure of
 catena-poly[(E)-2-(((5-((trimethylstannyl)thio)-1,3,4-thiadiazol-2-yl)imino)methyl)phenol],
 C12H15N3OS2Sn
;
_journal_issue 2
_journal_name_full 'Zeitschrift f\"ur Kristallographie - New Crystal Structures'
_journal_page_first 347
_journal_page_last 348
_journal_paper_doi 10.1515/ncrs-2019-0658
_journal_volume 235
_journal_year 2020
_chemical_formula_moiety 'C12 H15 N3 O S2 Sn'
_chemical_formula_sum 'C12 H15 N3 O S2 Sn'
_chemical_formula_weight 400.08
_chemical_name_systematic
;
Catena((E)-2-(((5-((trimethylstannyl)thio)-1,3,4-thiadiazol-2-
yl)imino)methyl)phenol)
;
_space_group_crystal_system orthorhombic
_space_group_IT_number 61
_space_group_name_Hall '-P 2ac 2ab'
_space_group_name_H-M_alt 'P b c a'
_atom_sites_solution_hydrogens geom
_audit_creation_method SHELXL-2015/1
_cell_angle_alpha 90
_cell_angle_beta 90
_cell_angle_gamma 90
_cell_formula_units_Z 8
_cell_length_a 13.101(6)
_cell_length_b 11.151(5)
_cell_length_c 20.855(10)
_cell_measurement_reflns_used 2814
_cell_measurement_temperature 298(2)
_cell_measurement_theta_max 25.266
_cell_measurement_theta_min 2.491
_cell_volume 3047(2)
_computing_cell_refinement 'SAINT [1]'
_computing_data_collection 'SMART [1]'
_computing_data_reduction 'SAINT [1]'
_computing_molecular_graphics 'SHELXS-2015 [2]'
_computing_structure_refinement 'SHELXL-2015 [2]'
_computing_structure_solution 'SHELXS-2015 [2]'
_diffrn_ambient_temperature 298(2)
_diffrn_measured_fraction_theta_full 1.000
_diffrn_measured_fraction_theta_max 1.000
_diffrn_measurement_device_type 'Bruker SMART APEX II CCD'
_diffrn_measurement_method '\w scans'
_diffrn_radiation_type MoK\a
_diffrn_radiation_wavelength 0.71073
_diffrn_reflns_av_R_equivalents 0.0756
_diffrn_reflns_av_unetI/netI 0.0556
_diffrn_reflns_Laue_measured_fraction_full 1.000
_diffrn_reflns_Laue_measured_fraction_max 1.000
_diffrn_reflns_limit_h_max 14
_diffrn_reflns_limit_h_min -15
_diffrn_reflns_limit_k_max 13
_diffrn_reflns_limit_k_min -12
_diffrn_reflns_limit_l_max 24
_diffrn_reflns_limit_l_min -24
_diffrn_reflns_number 14581
_diffrn_reflns_point_group_measured_fraction_full 1.000
_diffrn_reflns_point_group_measured_fraction_max 1.000
_diffrn_reflns_theta_full 25.005
_diffrn_reflns_theta_max 25.005
_diffrn_reflns_theta_min 1.953
_exptl_absorpt_coefficient_mu 1.946
_exptl_absorpt_correction_T_max 0.607
_exptl_absorpt_correction_T_min 0.552
_exptl_absorpt_correction_type multi-scan
_exptl_crystal_colour colorless
_exptl_crystal_density_diffrn 1.745
_exptl_crystal_description bloc
_exptl_crystal_F_000 1584
_exptl_crystal_size_max 0.330
_exptl_crystal_size_mid 0.290
_exptl_crystal_size_min 0.270
_exptl_transmission_factor_max 0.591
_exptl_transmission_factor_min 0.531
_refine_diff_density_max 0.758
_refine_diff_density_min -0.957
_refine_diff_density_rms 0.127
_refine_ls_extinction_coef .
_refine_ls_extinction_method none
_refine_ls_goodness_of_fit_ref 1.038
_refine_ls_hydrogen_treatment constr
_refine_ls_matrix_type full
_refine_ls_number_parameters 175
_refine_ls_number_reflns 2685
_refine_ls_number_restraints 0
_refine_ls_restrained_S_all 1.038
_refine_ls_R_factor_all 0.0903
_refine_ls_R_factor_gt 0.0440
_refine_ls_shift/su_max 0.002
_refine_ls_shift/su_mean 0.000
_refine_ls_structure_factor_coef Fsqd
_refine_ls_weighting_details 'w=1/[\s^2^(Fo^2^)+(0.0660P)^2^+16.3897P] where P=(Fo^2^+2Fc^2^)/3'
_refine_ls_weighting_scheme calc
_refine_ls_wR_factor_gt 0.1115
_refine_ls_wR_factor_ref 0.1560
_reflns_Friedel_coverage 0.000
_reflns_Friedel_fraction_full .
_reflns_Friedel_fraction_max .
_reflns_number_gt 1675
_reflns_number_total 2685
_reflns_threshold_expression 'I > 2\s(I)'
_cod_data_source_file suppl_ncrs-2019-0658_suppl.cif
_cod_data_source_block 180906d
_cod_database_code 8105103
_shelx_shelxl_version_number 2015/1
_shelx_space_group_comment
;
The symmetry employed for this shelxl refinement is uniquely defined
by the following loop, which should always be used as a source of
symmetry information in preference to the above space-group names.
They are only intended as comments.
;
_shelx_estimated_absorpt_t_min 0.566
_shelx_estimated_absorpt_t_max 0.622

loop_
_space_group_symop_operation_xyz
'x, y, z'
'-x+1/2, -y, z+1/2'
'-x, y+1/2, -z+1/2'
'x+1/2, -y+1/2, -z'
'-x, -y, -z'
'x-1/2, y, -z-1/2'
'x, -y-1/2, z-1/2'
'-x-1/2, y-1/2, z'

loop_
_atom_site_label
_atom_site_type_symbol
_atom_site_fract_x
_atom_site_fract_y
_atom_site_fract_z
_atom_site_U_iso_or_equiv
_atom_site_adp_type
_atom_site_occupancy
_atom_site_site_symmetry_order
_atom_site_calc_flag
_atom_site_refinement_flags_posn
_atom_site_refinement_flags_adp
_atom_site_refinement_flags_occupancy
_atom_site_disorder_assembly
_atom_site_disorder_group
Sn1 Sn 0.06778(5) 1.06795(5) 0.26056(3) 0.0438(3) Uani 1 1 d . . . . .
N1 N 0.0516(6) 0.7902(6) 0.3248(4) 0.0480(19) Uani 1 1 d . . . . .
N2 N 0.0320(5) 0.6706(6) 0.3408(3) 0.0424(17) Uani 1 1 d . . . . .
N3 N 0.0745(6) 0.5207(6) 0.4151(4) 0.0462(18) Uani 1 1 d . . . . .
O1 O -0.0027(6) 0.3007(7) 0.4230(4) 0.092(3) Uani 1 1 d . . . . .
H1 H 0.003703 0.369345 0.409436 0.138 Uiso 1 1 calc R U . . .
S1 S 0.16580(19) 0.7434(2) 0.42053(12) 0.0525(7) Uani 1 1 d . . . . .
S2 S 0.1605(2) 0.9854(2) 0.35983(13) 0.0587(7) Uani 1 1 d . . . . .
C1 C 0.1188(6) 0.8403(7) 0.3636(4) 0.040(2) Uani 1 1 d . . . . .
C2 C 0.0848(6) 0.6357(7) 0.3902(4) 0.039(2) Uani 1 1 d . . . . .
C3 C 0.1296(8) 0.4904(8) 0.4640(5) 0.054(2) Uani 1 1 d . . . . .
H3 H 0.173776 0.547572 0.480896 0.065 Uiso 1 1 calc R U . . .
C4 C 0.1270(8) 0.3738(9) 0.4941(5) 0.058(3) Uani 1 1 d . . . . .
C5 C 0.0631(9) 0.2830(10) 0.4728(5) 0.065(3) Uani 1 1 d . . . . .
C6 C 0.0671(11) 0.1719(10) 0.5022(7) 0.089(4) Uani 1 1 d . . . . .
H6 H 0.024759 0.110651 0.487744 0.107 Uiso 1 1 calc R U . . .
C7 C 0.1307(11) 0.1512(12) 0.5511(6) 0.084(4) Uani 1 1 d . . . . .
H7 H 0.132958 0.075471 0.569750 0.101 Uiso 1 1 calc R U . . .
C8 C 0.1920(11) 0.2395(14) 0.5739(6) 0.089(4) Uani 1 1 d . . . . .
H8 H 0.234260 0.224563 0.608797 0.106 Uiso 1 1 calc R U . . .
C9 C 0.1921(9) 0.3526(10) 0.5452(5) 0.071(3) Uani 1 1 d . . . . .
H9 H 0.235204 0.412737 0.560149 0.086 Uiso 1 1 calc R U . . .
C10 C 0.1246(8) 0.9441(8) 0.1928(5) 0.060(3) Uani 1 1 d . . . . .
H10A H 0.128829 0.981869 0.151556 0.090 Uiso 1 1 calc R U . . .
H10B H 0.079502 0.876365 0.190392 0.090 Uiso 1 1 calc R U . . .
H10C H 0.191227 0.917706 0.205752 0.090 Uiso 1 1 calc R U . . .
C11 C 0.1463(7) 1.2330(8) 0.2661(5) 0.054(2) Uani 1 1 d . . . . .
H11A H 0.218129 1.219432 0.260740 0.082 Uiso 1 1 calc R U . . .
H11B H 0.134115 1.269110 0.307212 0.082 Uiso 1 1 calc R U . . .
H11C H 0.122287 1.285617 0.232931 0.082 Uiso 1 1 calc R U . . .
C12 C -0.0838(7) 1.0622(9) 0.2946(5) 0.062(3) Uani 1 1 d . . . . .
H12A H -0.098426 1.134451 0.317886 0.093 Uiso 1 1 calc R U . . .
H12B H -0.092033 0.994315 0.322390 0.093 Uiso 1 1 calc R U . . .
H12C H -0.129785 1.055329 0.258955 0.093 Uiso 1 1 calc R U . . .

loop_
_atom_site_aniso_label
_atom_site_aniso_U_11
_atom_site_aniso_U_22
_atom_site_aniso_U_33
_atom_site_aniso_U_23
_atom_site_aniso_U_13
_atom_site_aniso_U_12
Sn1 0.0386(4) 0.0346(4) 0.0582(4) -0.0009(3) -0.0007(3) -0.0020(3)
N1 0.058(5) 0.034(4) 0.052(5) 0.005(3) -0.008(4) -0.006(3)
N2 0.043(4) 0.039(4) 0.046(4) 0.006(3) -0.010(3) -0.005(3)
N3 0.048(5) 0.038(4) 0.052(5) 0.004(4) -0.005(4) 0.004(4)
O1 0.103(7) 0.058(5) 0.115(7) 0.014(5) -0.026(6) -0.013(5)
S1 0.0539(15) 0.0469(14) 0.0565(15) 0.0105(12) -0.0185(11) -0.0035(11)
S2 0.0683(17) 0.0397(13) 0.0682(17) 0.0053(12) -0.0259(14) -0.0099(12)
C1 0.040(5) 0.040(5) 0.040(5) -0.003(4) -0.011(4) 0.000(4)
C2 0.034(5) 0.030(5) 0.053(5) 0.001(4) 0.005(4) -0.002(4)
C3 0.053(6) 0.047(6) 0.061(6) 0.000(5) 0.015(5) -0.001(5)
C4 0.060(7) 0.052(6) 0.063(7) 0.013(5) 0.013(5) 0.019(5)
C5 0.067(7) 0.066(7) 0.062(7) 0.018(6) 0.008(6) 0.004(6)
C6 0.115(11) 0.044(7) 0.108(11) 0.023(7) 0.045(9) 0.005(7)
C7 0.106(11) 0.073(9) 0.074(9) 0.039(7) 0.034(8) 0.041(8)
C8 0.101(11) 0.109(11) 0.056(8) 0.036(8) 0.017(7) 0.042(9)
C9 0.095(9) 0.081(8) 0.038(6) 0.015(5) 0.010(5) 0.039(7)
C10 0.054(6) 0.060(6) 0.065(7) -0.004(5) -0.008(5) 0.008(5)
C11 0.048(6) 0.048(6) 0.068(6) 0.006(5) -0.008(5) 0.000(4)
C12 0.046(6) 0.061(7) 0.079(7) 0.010(6) 0.006(5) 0.002(5)

loop_
_atom_type_symbol
_atom_type_description
_atom_type_scat_dispersion_real
_atom_type_scat_dispersion_imag
_atom_type_scat_source
C C 0.0033 0.0016 'International Tables Vol C Tables 4.2.6.8 and 6.1.1.4'
H H 0.0000 0.0000 'International Tables Vol C Tables 4.2.6.8 and 6.1.1.4'
N N 0.0061 0.0033 'International Tables Vol C Tables 4.2.6.8 and 6.1.1.4'
O O 0.0106 0.0060 'International Tables Vol C Tables 4.2.6.8 and 6.1.1.4'
Sn Sn -0.6537 1.4246 'International Tables Vol C Tables 4.2.6.8 and 6.1.1.4'
S S 0.1246 0.1234 'International Tables Vol C Tables 4.2.6.8 and 6.1.1.4'

loop_
_geom_angle_atom_site_label_1
_geom_angle_atom_site_label_2
_geom_angle_atom_site_label_3
_geom_angle
_geom_angle_site_symmetry_1
_geom_angle_site_symmetry_3
C10 Sn1 C12 122.5(4) . .
C10 Sn1 C11 115.8(4) . .
C12 Sn1 C11 117.8(4) . .
C10 Sn1 S2 97.9(3) . .
C12 Sn1 S2 99.4(3) . .
C11 Sn1 S2 92.2(3) . .
C1 N1 N2 112.3(7) . .
C2 N2 N1 112.1(7) . .
C3 N3 C2 118.7(8) . .
C5 O1 H1 109.5 . .
C1 S1 C2 87.9(4) . .
C1 S2 Sn1 103.0(3) . .
N1 C1 S2 125.8(6) . .
N1 C1 S1 113.4(6) . .
S2 C1 S1 120.8(5) . .
N2 C2 N3 121.3(7) . .
N2 C2 S1 114.2(6) . .
N3 C2 S1 124.5(7) . .
N3 C3 C4 124.3(10) . .
N3 C3 H3 117.8 . .
C4 C3 H3 117.8 . .
C5 C4 C9 119.6(10) . .
C5 C4 C3 122.2(10) . .
C9 C4 C3 118.3(11) . .
O1 C5 C4 121.3(9) . .
O1 C5 C6 119.4(12) . .
C4 C5 C6 119.3(12) . .
C7 C6 C5 121.1(14) . .
C7 C6 H6 119.5 . .
C5 C6 H6 119.5 . .
C6 C7 C8 120.7(12) . .
C6 C7 H7 119.7 . .
C8 C7 H7 119.7 . .
C7 C8 C9 120.5(12) . .
C7 C8 H8 119.8 . .
C9 C8 H8 119.8 . .
C4 C9 C8 118.9(12) . .
C4 C9 H9 120.6 . .
C8 C9 H9 120.6 . .
Sn1 C10 H10A 109.5 . .
Sn1 C10 H10B 109.5 . .
H10A C10 H10B 109.5 . .
Sn1 C10 H10C 109.5 . .
H10A C10 H10C 109.5 . .
H10B C10 H10C 109.5 . .
Sn1 C11 H11A 109.5 . .
Sn1 C11 H11B 109.5 . .
H11A C11 H11B 109.5 . .
Sn1 C11 H11C 109.5 . .
H11A C11 H11C 109.5 . .
H11B C11 H11C 109.5 . .
Sn1 C12 H12A 109.5 . .
Sn1 C12 H12B 109.5 . .
H12A C12 H12B 109.5 . .
Sn1 C12 H12C 109.5 . .
H12A C12 H12C 109.5 . .
H12B C12 H12C 109.5 . .

loop_
_geom_bond_atom_site_label_1
_geom_bond_atom_site_label_2
_geom_bond_distance
_geom_bond_site_symmetry_2
Sn1 C10 2.111(9) .
Sn1 C12 2.109(9) .
Sn1 C11 2.112(9) .
Sn1 S2 2.571(3) .
N1 C1 1.320(10) .
N1 N2 1.398(9) .
N2 C2 1.301(10) .
N3 C3 1.295(11) .
N3 C2 1.390(10) .
O1 C5 1.364(13) .
O1 H1 0.8200 .
S1 C1 1.719(8) .
S1 C2 1.722(8) .
S2 C1 1.710(9) .
C3 C4 1.444(13) .
C3 H3 0.9300 .
C4 C5 1.387(15) .
C4 C9 1.385(14) .
C5 C6 1.383(15) .
C6 C7 1.338(18) .
C6 H6 0.9300 .
C7 C8 1.356(18) .
C7 H7 0.9300 .
C8 C9 1.396(16) .
C8 H8 0.9300 .
C9 H9 0.9300 .
C10 H10A 0.9600 .
C10 H10B 0.9600 .
C10 H10C 0.9600 .
C11 H11A 0.9600 .
C11 H11B 0.9600 .
C11 H11C 0.9600 .
C12 H12A 0.9600 .
C12 H12B 0.9600 .
C12 H12C 0.9600 .
